data_7051829
loop_
_publ_author_name
'Nogai, Stefan D.'
'Schuster, Oliver'
'Bruce, Jocelyn'
'Raubenheimer, Helgard G.'

_publ_section_title
;
 Titanoxycarbene complexes of Ti(iv) with O- and N-donor ligands
;
_journal_issue 3
_journal_name_full 'New Journal of Chemistry'
_journal_page_first 540
_journal_paper_doi 10.1039/b715075j
_journal_volume 32
_journal_year 2008
_chemical_formula_moiety 'C30 H30 N2 O14 Ti W2'
_chemical_formula_sum 'C30 H30 N2 O14 Ti W2'
_chemical_formula_weight 1058.16
_chemical_name_systematic
;
?
;
_space_group_IT_number 13
_symmetry_cell_setting monoclinic
_symmetry_space_group_name_Hall '-P 2yc'
_symmetry_space_group_name_H-M 'P 1 2/c 1'
_atom_sites_solution_hydrogens geom
_atom_sites_solution_primary direct
_atom_sites_solution_secondary difmap
_audit_creation_method SHELXL-97
_cell_angle_alpha 90.00
_cell_angle_beta 100.7040(10)
_cell_angle_gamma 90.00
_cell_formula_units_Z 6
_cell_length_a 23.5197(15)
_cell_length_b 15.4154(10)
_cell_length_c 14.9223(9)
_cell_measurement_reflns_used 5006
_cell_measurement_temperature 100(2)
_cell_measurement_theta_max 2.41
_cell_measurement_theta_min 26.36
_cell_volume 5316.2(6)
_computing_cell_refinement 'SAINT (Bruker, 2002)'
_computing_data_collection 'SMART (Bruker, 2001)'
_computing_data_reduction SAINT
_computing_molecular_graphics SHELXTL-PLUS
_computing_publication_material 'SHELXL-97 (Sheldrick, 1997)'
_computing_structure_refinement 'SHELXL-97 (Sheldrick, 1997)'
_computing_structure_solution 'SHELXS-97 (Sheldrick, 1997)'
_diffrn_ambient_temperature 100(2)
_diffrn_measured_fraction_theta_full 0.975
_diffrn_measured_fraction_theta_max 0.975
_diffrn_measurement_device_type 'Bruker APEX CCD area-detector'
_diffrn_measurement_method \w
_diffrn_radiation_monochromator graphite
_diffrn_radiation_source 'fine-focus sealed tube'
_diffrn_radiation_type MoK\a
_diffrn_radiation_wavelength 0.71073
_diffrn_reflns_av_R_equivalents 0.0318
_diffrn_reflns_av_sigmaI/netI 0.0388
_diffrn_reflns_limit_h_max 29
_diffrn_reflns_limit_h_min -29
_diffrn_reflns_limit_k_max 17
_diffrn_reflns_limit_k_min -19
_diffrn_reflns_limit_l_max 13
_diffrn_reflns_limit_l_min -18
_diffrn_reflns_number 31409
_diffrn_reflns_theta_full 26.86
_diffrn_reflns_theta_max 26.86
_diffrn_reflns_theta_min 1.59
_exptl_absorpt_coefficient_mu 6.763
_exptl_absorpt_correction_T_max 0.5512
_exptl_absorpt_correction_T_min 0.3755
_exptl_absorpt_correction_type multi-scan
_exptl_absorpt_process_details 'SADABS, Blessing, Acta Cryst. A51 (1995) 33-38'
_exptl_crystal_colour red
_exptl_crystal_density_diffrn 1.983
_exptl_crystal_density_method 'not measured'
_exptl_crystal_description block
_exptl_crystal_F_000 3036
_exptl_crystal_size_max 0.20
_exptl_crystal_size_mid 0.10
_exptl_crystal_size_min 0.10
_refine_diff_density_max 3.152
_refine_diff_density_min -4.027
_refine_diff_density_rms 0.165
_refine_ls_extinction_method none
_refine_ls_goodness_of_fit_ref 1.046
_refine_ls_hydrogen_treatment constr
_refine_ls_matrix_type full
_refine_ls_number_parameters 702
_refine_ls_number_reflns 11164
_refine_ls_number_restraints 16
_refine_ls_restrained_S_all 1.050
_refine_ls_R_factor_all 0.0490
_refine_ls_R_factor_gt 0.0380
_refine_ls_shift/su_max 0.001
_refine_ls_shift/su_mean 0.000
_refine_ls_structure_factor_coef Fsqd
_refine_ls_weighting_details 'calc w=1/[\s^2^(Fo^2^)+(0.0436P)^2^+16.2353P] where P=(Fo^2^+2Fc^2^)/3'
_refine_ls_weighting_scheme calc
_refine_ls_wR_factor_gt 0.0899
_refine_ls_wR_factor_ref 0.0955
_reflns_number_gt 9184
_reflns_number_total 11164
_reflns_threshold_expression >2sigma(I)
_cod_data_source_file b715075j.txt
_cod_data_source_block (OC)5W=C(Me)OTi(OiPr)3(C5H5N)2
_cod_original_sg_symbol_H-M P2/c
_cod_database_code 7051829

loop_
_symmetry_equiv_pos_as_xyz
'x, y, z'
'-x, y, -z+1/2'
'-x, -y, -z'
'x, -y, z-1/2'

loop_
_atom_site_label
_atom_site_type_symbol
_atom_site_fract_x
_atom_site_fract_y
_atom_site_fract_z
_atom_site_U_iso_or_equiv
_atom_site_adp_type
_atom_site_occupancy
_atom_site_symmetry_multiplicity
_atom_site_calc_flag
_atom_site_refinement_flags
_atom_site_disorder_assembly
_atom_site_disorder_group
W1 W 0.293352(11) 0.255487(15) 0.654567(16) 0.03053(7) Uani 1 1 d . . .
Ti1 Ti 0.5000 0.20762(8) 0.7500 0.0229(3) Uani 1 2 d S . .
W2 W 0.370534(9) 0.263913(14) 0.271649(14) 0.02141(7) Uani 1 1 d . . .
Ti2 Ti 0.16976(4) 0.29278(6) 0.08543(7) 0.0243(2) Uani 1 1 d . A .
W3 W -0.033125(11) 0.21465(3) -0.04695(2) 0.06141(12) Uani 1 1 d . . .
O11 O 0.2589(2) 0.0562(3) 0.6609(3) 0.0435(11) Uani 1 1 d . . .
C11 C 0.2692(3) 0.1284(4) 0.6576(4) 0.0366(14) Uani 1 1 d . . .
O12 O 0.3471(2) 0.2448(3) 0.8638(3) 0.0436(11) Uani 1 1 d . . .
C12 C 0.3281(3) 0.2497(4) 0.7883(4) 0.0340(14) Uani 1 1 d . . .
O13 O 0.3471(2) 0.4414(3) 0.6375(3) 0.0449(11) Uani 1 1 d . . .
C13 C 0.3262(3) 0.3758(4) 0.6443(4) 0.0347(14) Uani 1 1 d . . .
O14 O 0.2393(2) 0.2633(3) 0.4460(3) 0.0485(12) Uani 1 1 d . . .
C14 C 0.2594(3) 0.2601(4) 0.5209(5) 0.0416(16) Uani 1 1 d . . .
O15 O 0.1791(2) 0.3294(4) 0.7061(4) 0.0613(14) Uani 1 1 d . . .
C15 C 0.2196(3) 0.3014(4) 0.6846(5) 0.0431(16) Uani 1 1 d . . .
O16 O 0.42281(17) 0.2325(2) 0.6821(3) 0.0266(8) Uani 1 1 d . . .
C16 C 0.3766(3) 0.2086(3) 0.6320(4) 0.0266(12) Uani 1 1 d . . .
C17 C 0.3853(3) 0.1459(4) 0.5586(4) 0.0368(14) Uani 1 1 d . . .
H17A H 0.3823 0.1769 0.5006 0.055 Uiso 1 1 calc R . .
H17B H 0.3556 0.1006 0.5526 0.055 Uiso 1 1 calc R . .
H17C H 0.4237 0.1193 0.5748 0.055 Uiso 1 1 calc R . .
O21 O 0.29843(19) 0.1128(3) 0.3417(3) 0.0396(10) Uani 1 1 d . . .
C21 C 0.3247(2) 0.1670(4) 0.3173(4) 0.0289(12) Uani 1 1 d . . .
O22 O 0.3721(2) 0.1551(4) 0.0921(3) 0.0594(15) Uani 1 1 d . . .
C22 C 0.3715(2) 0.1948(4) 0.1554(4) 0.0346(14) Uani 1 1 d . . .
O23 O 0.43696(18) 0.4148(3) 0.1899(3) 0.0369(10) Uani 1 1 d . . .
C23 C 0.4125(2) 0.3612(4) 0.2188(4) 0.0274(12) Uani 1 1 d . . .
O24 O 0.36805(19) 0.3719(3) 0.4494(3) 0.0380(10) Uani 1 1 d . . .
C24 C 0.3685(2) 0.3333(4) 0.3849(4) 0.0272(12) Uani 1 1 d . . .
O25 O 0.48777(18) 0.1791(3) 0.3622(3) 0.0401(10) Uani 1 1 d . . .
C25 C 0.4456(2) 0.2097(4) 0.3293(4) 0.0275(12) Uani 1 1 d . . .
O26 O 0.24898(16) 0.2756(2) 0.1595(3) 0.0245(8) Uani 1 1 d . . .
C26 C 0.2872(2) 0.3194(3) 0.2105(3) 0.0222(11) Uani 1 1 d . . .
C27 C 0.2692(2) 0.4097(4) 0.2307(4) 0.0303(13) Uani 1 1 d . . .
H27A H 0.2443 0.4339 0.1765 0.045 Uiso 1 1 calc R . .
H27B H 0.3037 0.4462 0.2476 0.045 Uiso 1 1 calc R . .
H27C H 0.2480 0.4081 0.2813 0.045 Uiso 1 1 calc R . .
O31 O -0.0961(3) 0.3850(6) -0.0019(6) 0.115(3) Uani 1 1 d . . .
C31 C -0.0738(4) 0.3241(7) -0.0190(6) 0.073(3) Uani 1 1 d . . .
O32 O -0.0669(3) 0.2548(9) -0.2555(5) 0.204(8) Uani 1 1 d . . .
C32 C -0.0549(4) 0.2414(11) -0.1815(7) 0.138(7) Uani 1 1 d . . .
O33 O 0.0411(3) 0.0536(6) -0.0881(7) 0.148(4) Uani 1 1 d . . .
C33 C 0.0130(3) 0.1111(7) -0.0731(8) 0.099(4) Uani 1 1 d . . .
O34 O -0.0015(4) 0.1691(6) 0.1600(6) 0.120(3) Uani 1 1 d . . .
C34 C -0.0125(3) 0.1861(7) 0.0857(7) 0.069(2) Uani 1 1 d . . .
O35 O -0.1465(3) 0.1058(6) -0.0461(6) 0.136(4) Uani 1 1 d . . .
C35 C -0.1057(3) 0.1467(8) -0.0496(8) 0.103(5) Uani 1 1 d . . .
O36 O 0.09370(17) 0.2609(3) 0.0127(3) 0.0348(10) Uani 1 1 d . . .
C36 C 0.0470(3) 0.2889(5) -0.0320(5) 0.0472(18) Uani 1 1 d . . .
C37 C 0.0522(4) 0.3795(7) -0.0664(8) 0.102(4) Uani 1 1 d . . .
H37A H 0.0931 0.3943 -0.0617 0.153 Uiso 1 1 calc R . .
H37B H 0.0342 0.4202 -0.0296 0.153 Uiso 1 1 calc R . .
H37C H 0.0326 0.3832 -0.1302 0.153 Uiso 1 1 calc R . .
N111 N 0.4785(2) 0.3168(3) 0.8421(3) 0.0247(10) Uani 1 1 d . . .
C112 C 0.4900(3) 0.3043(4) 0.9319(4) 0.0301(13) Uani 1 1 d . . .
H112 H 0.5114 0.2543 0.9549 0.036 Uiso 1 1 calc R . .
C113 C 0.4724(3) 0.3597(4) 0.9925(4) 0.0318(13) Uani 1 1 d . . .
H113 H 0.4815 0.3481 1.0561 0.038 Uiso 1 1 calc R . .
C114 C 0.4414(3) 0.4323(4) 0.9610(4) 0.0305(13) Uani 1 1 d . . .
H114 H 0.4283 0.4714 1.0021 0.037 Uiso 1 1 calc R . .
C115 C 0.4297(3) 0.4470(4) 0.8694(4) 0.0304(13) Uani 1 1 d . . .
H115 H 0.4087 0.4970 0.8452 0.036 Uiso 1 1 calc R . .
C116 C 0.4489(3) 0.3881(3) 0.8128(4) 0.0280(12) Uani 1 1 d . . .
H116 H 0.4406 0.3988 0.7491 0.034 Uiso 1 1 calc R . .
O121 O 0.47549(18) 0.1340(2) 0.8239(3) 0.0310(9) Uani 1 1 d . . .
C122 C 0.4561(3) 0.0514(4) 0.8477(4) 0.0364(14) Uani 1 1 d . . .
H122 H 0.4895 0.0101 0.8562 0.044 Uiso 1 1 calc R . .
C123 C 0.4345(3) 0.0584(5) 0.9356(5) 0.056(2) Uani 1 1 d . . .
H12D H 0.4662 0.0763 0.9843 0.085 Uiso 1 1 calc R . .
H12E H 0.4196 0.0019 0.9509 0.085 Uiso 1 1 calc R . .
H12F H 0.4034 0.1015 0.9293 0.085 Uiso 1 1 calc R . .
C124 C 0.4106(3) 0.0191(4) 0.7723(5) 0.0506(19) Uani 1 1 d . . .
H12A H 0.3768 0.0575 0.7653 0.076 Uiso 1 1 calc R . .
H12B H 0.3992 -0.0398 0.7865 0.076 Uiso 1 1 calc R . .
H12C H 0.4258 0.0183 0.7154 0.076 Uiso 1 1 calc R . .
N212 N 0.1540(2) 0.1757(3) 0.1681(4) 0.0333(11) Uani 1 1 d . . .
C213 C 0.1672(3) 0.1802(5) 0.2579(5) 0.0422(16) Uani 1 1 d . . .
H213 H 0.1892 0.2288 0.2839 0.051 Uiso 1 1 calc R . .
C214 C 0.1516(3) 0.1203(5) 0.3160(6) 0.057(2) Uani 1 1 d . . .
H214 H 0.1623 0.1274 0.3802 0.068 Uiso 1 1 calc R . .
C215 C 0.1206(3) 0.0508(5) 0.2802(7) 0.063(2) Uani 1 1 d . . .
H215 H 0.1080 0.0091 0.3192 0.075 Uiso 1 1 calc R . .
C216 C 0.1073(3) 0.0407(5) 0.1888(7) 0.064(2) Uani 1 1 d . . .
H216 H 0.0868 -0.0089 0.1625 0.076 Uiso 1 1 calc R . .
C217 C 0.1247(3) 0.1053(4) 0.1342(6) 0.0479(18) Uani 1 1 d . . .
H217 H 0.1152 0.0988 0.0698 0.057 Uiso 1 1 calc R . .
N221 N 0.19832(19) 0.1897(3) -0.0035(3) 0.0275(10) Uani 1 1 d . . .
C222 C 0.2356(2) 0.1267(4) 0.0262(4) 0.0316(13) Uani 1 1 d . . .
H222 H 0.2493 0.1218 0.0900 0.038 Uiso 1 1 calc R . .
C223 C 0.2553(3) 0.0680(4) -0.0305(4) 0.0345(14) Uani 1 1 d . . .
H223 H 0.2818 0.0238 -0.0061 0.041 Uiso 1 1 calc R . .
C224 C 0.2362(3) 0.0744(4) -0.1219(4) 0.0366(14) Uani 1 1 d . . .
H224 H 0.2489 0.0347 -0.1628 0.044 Uiso 1 1 calc R . .
C225 C 0.1982(3) 0.1396(4) -0.1535(4) 0.0341(14) Uani 1 1 d . . .
H225 H 0.1845 0.1460 -0.2171 0.041 Uiso 1 1 calc R . .
C226 C 0.1800(2) 0.1953(4) -0.0938(4) 0.0302(13) Uani 1 1 d . . .
H226 H 0.1534 0.2398 -0.1171 0.036 Uiso 1 1 calc R . .
O231 O 0.19299(16) 0.3708(2) 0.0146(3) 0.0276(8) Uani 1 1 d . . .
C232 C 0.2244(3) 0.4134(4) -0.0445(5) 0.0428(16) Uani 1 1 d D . .
H232 H 0.2085 0.3957 -0.1087 0.051 Uiso 1 1 calc R . .
C233 C 0.2859(3) 0.3896(5) -0.0226(6) 0.060(2) Uani 1 1 d D . .
H23A H 0.3024 0.4091 0.0393 0.091 Uiso 1 1 calc R . .
H23B H 0.3066 0.4175 -0.0661 0.091 Uiso 1 1 calc R . .
H23C H 0.2898 0.3265 -0.0264 0.091 Uiso 1 1 calc R . .
C234 C 0.2154(3) 0.5110(4) -0.0350(6) 0.058(2) Uani 1 1 d D . .
H23D H 0.1742 0.5248 -0.0539 0.086 Uiso 1 1 calc R . .
H23E H 0.2378 0.5425 -0.0737 0.086 Uiso 1 1 calc R . .
H23F H 0.2284 0.5282 0.0288 0.086 Uiso 1 1 calc R . .
O241 O 0.13895(17) 0.3566(3) 0.1608(3) 0.0311(9) Uani 1 1 d D . .
C24A C 0.0929(6) 0.3918(9) 0.1978(10) 0.047(5) Uani 0.513(17) 1 d PD A 1
H24H H 0.0542 0.3834 0.1578 0.057 Uiso 0.513(17) 1 calc PR A 1
C24B C 0.0940(13) 0.3665(16) 0.2932(10) 0.076(7) Uani 0.513(17) 1 d PD A 1
H24D H 0.0724 0.3123 0.2948 0.114 Uiso 0.513(17) 1 calc PR A 1
H24C H 0.0762 0.4123 0.3242 0.114 Uiso 0.513(17) 1 calc PR A 1
H24B H 0.1341 0.3580 0.3241 0.114 Uiso 0.513(17) 1 calc PR A 1
C24C C 0.1089(9) 0.4891(9) 0.2168(16) 0.077(7) Uani 0.513(17) 1 d PDU A 1
H24E H 0.1445 0.4931 0.2627 0.115 Uiso 0.513(17) 1 calc PR A 1
H24G H 0.0774 0.5184 0.2395 0.115 Uiso 0.513(17) 1 calc PR A 1
H24F H 0.1149 0.5169 0.1603 0.115 Uiso 0.513(17) 1 calc PR A 1
C24D C 0.1145(7) 0.4060(14) 0.2244(12) 0.093(12) Uani 0.487(17) 1 d PD A 2
H24A H 0.1414 0.4325 0.2771 0.111 Uiso 0.487(17) 1 calc PR A 2
C24E C 0.0681(13) 0.3469(16) 0.245(2) 0.133(16) Uani 0.487(17) 1 d PD A 2
H24I H 0.0350 0.3484 0.1937 0.200 Uiso 0.487(17) 1 calc PR A 2
H24K H 0.0556 0.3659 0.3005 0.200 Uiso 0.487(17) 1 calc PR A 2
H24J H 0.0831 0.2875 0.2526 0.200 Uiso 0.487(17) 1 calc PR A 2
C24F C 0.0720(13) 0.4684(18) 0.159(2) 0.138(12) Uani 0.487(17) 1 d PDU A 2
H24N H 0.0937 0.4998 0.1193 0.206 Uiso 0.487(17) 1 calc PR A 2
H24M H 0.0548 0.5101 0.1960 0.206 Uiso 0.487(17) 1 calc PR A 2
H24L H 0.0414 0.4341 0.1221 0.206 Uiso 0.487(17) 1 calc PR A 2

loop_
_atom_site_aniso_label
_atom_site_aniso_U_11
_atom_site_aniso_U_22
_atom_site_aniso_U_33
_atom_site_aniso_U_23
_atom_site_aniso_U_13
_atom_site_aniso_U_12
W1 0.03857(15) 0.02624(13) 0.02570(13) -0.00219(9) 0.00320(10) 0.00376(10)
Ti1 0.0372(8) 0.0141(6) 0.0172(7) 0.000 0.0044(6) 0.000
W2 0.02065(11) 0.02311(11) 0.01932(12) -0.00249(8) 0.00075(8) -0.00082(8)
Ti2 0.0197(5) 0.0224(5) 0.0292(5) -0.0025(4) 0.0000(4) 0.0010(4)
W3 0.01832(14) 0.1013(3) 0.0628(2) -0.04732(19) 0.00292(13) 0.00016(14)
O11 0.054(3) 0.033(3) 0.041(3) -0.0038(19) 0.004(2) -0.002(2)
C11 0.043(4) 0.033(4) 0.033(3) -0.003(3) 0.004(3) 0.002(3)
O12 0.053(3) 0.046(3) 0.030(3) -0.0024(19) 0.005(2) 0.000(2)
C12 0.040(4) 0.029(3) 0.033(4) -0.007(2) 0.009(3) -0.001(3)
O13 0.058(3) 0.029(2) 0.040(3) -0.0023(19) -0.010(2) 0.006(2)
C13 0.052(4) 0.019(3) 0.029(3) -0.002(2) -0.002(3) 0.007(3)
O14 0.063(3) 0.047(3) 0.030(3) -0.002(2) -0.007(2) 0.007(2)
C14 0.045(4) 0.030(3) 0.048(4) -0.006(3) 0.005(3) 0.002(3)
O15 0.050(3) 0.070(4) 0.065(4) -0.009(3) 0.012(3) 0.011(3)
C15 0.052(4) 0.041(4) 0.035(4) -0.007(3) 0.003(3) 0.003(3)
O16 0.036(2) 0.0195(18) 0.023(2) 0.0004(15) 0.0025(17) -0.0005(16)
C16 0.043(3) 0.015(2) 0.022(3) 0.002(2) 0.007(3) -0.002(2)
C17 0.046(4) 0.031(3) 0.032(3) -0.006(3) 0.006(3) -0.003(3)
O21 0.043(3) 0.025(2) 0.050(3) 0.0012(19) 0.007(2) -0.0046(19)
C21 0.028(3) 0.022(3) 0.034(3) -0.002(2) 0.000(2) 0.000(2)
O22 0.039(3) 0.094(4) 0.044(3) -0.037(3) 0.003(2) 0.004(3)
C22 0.021(3) 0.048(4) 0.035(3) -0.014(3) 0.003(2) -0.002(3)
O23 0.039(2) 0.040(2) 0.034(2) 0.0014(19) 0.011(2) -0.003(2)
C23 0.028(3) 0.027(3) 0.026(3) -0.001(2) 0.002(2) 0.000(2)
O24 0.055(3) 0.032(2) 0.029(2) -0.0058(18) 0.011(2) -0.013(2)
C24 0.028(3) 0.027(3) 0.027(3) 0.002(2) 0.006(2) -0.007(2)
O25 0.028(2) 0.042(3) 0.045(3) -0.001(2) -0.006(2) 0.0051(19)
C25 0.024(3) 0.031(3) 0.024(3) -0.007(2) -0.003(2) -0.001(2)
O26 0.0233(19) 0.0228(19) 0.026(2) -0.0024(15) 0.0015(16) -0.0014(15)
C26 0.026(3) 0.022(3) 0.020(3) 0.002(2) 0.006(2) -0.003(2)
C27 0.030(3) 0.025(3) 0.035(3) -0.004(2) 0.002(3) 0.002(2)
O31 0.102(6) 0.134(7) 0.115(6) 0.008(5) 0.037(5) 0.070(5)
C31 0.056(5) 0.107(8) 0.052(5) -0.010(5) 0.003(4) 0.034(5)
O32 0.033(4) 0.53(2) 0.048(5) -0.050(8) -0.006(3) -0.003(7)
C32 0.019(4) 0.34(2) 0.051(6) -0.069(9) 0.000(4) 0.010(7)
O33 0.053(4) 0.150(8) 0.245(10) -0.152(8) 0.038(5) -0.012(4)
C33 0.028(4) 0.123(9) 0.147(10) -0.100(8) 0.022(5) -0.021(5)
O34 0.102(6) 0.169(9) 0.098(6) 0.036(6) 0.039(5) 0.075(6)
C34 0.037(4) 0.087(7) 0.083(7) -0.005(5) 0.014(5) 0.014(4)
O35 0.042(4) 0.190(9) 0.181(8) -0.106(7) 0.038(5) -0.043(5)
C35 0.022(4) 0.160(11) 0.130(9) -0.095(8) 0.023(5) -0.021(5)
O36 0.021(2) 0.038(2) 0.041(3) -0.0130(18) -0.0042(18) 0.0026(17)
C36 0.028(3) 0.064(5) 0.045(4) -0.012(3) -0.005(3) 0.010(3)
C37 0.055(6) 0.096(8) 0.135(10) 0.043(7) -0.030(6) 0.013(5)
N111 0.038(3) 0.017(2) 0.019(2) -0.0024(17) 0.004(2) -0.0003(19)
C112 0.044(3) 0.023(3) 0.021(3) 0.000(2) 0.002(2) 0.008(2)
C113 0.041(3) 0.034(3) 0.019(3) -0.005(2) 0.001(2) 0.006(3)
C114 0.037(3) 0.024(3) 0.030(3) -0.008(2) 0.005(3) 0.004(2)
C115 0.039(3) 0.020(3) 0.030(3) 0.000(2) 0.003(3) 0.006(2)
C116 0.041(3) 0.021(3) 0.022(3) 0.002(2) 0.003(2) 0.003(2)
O121 0.047(2) 0.0187(19) 0.026(2) 0.0036(15) 0.0044(18) -0.0061(17)
C122 0.051(4) 0.021(3) 0.037(4) 0.008(2) 0.008(3) 0.000(3)
C123 0.064(5) 0.062(5) 0.049(5) 0.028(4) 0.024(4) 0.006(4)
C124 0.052(4) 0.033(4) 0.062(5) 0.011(3) -0.003(4) -0.015(3)
N212 0.021(2) 0.028(3) 0.051(3) 0.002(2) 0.010(2) 0.001(2)
C213 0.032(3) 0.044(4) 0.052(4) 0.010(3) 0.010(3) 0.001(3)
C214 0.045(4) 0.063(5) 0.065(5) 0.032(4) 0.018(4) 0.004(4)
C215 0.037(4) 0.053(5) 0.101(7) 0.036(5) 0.021(5) 0.009(4)
C216 0.040(4) 0.034(4) 0.119(8) 0.003(4) 0.021(5) -0.009(3)
C217 0.029(3) 0.033(4) 0.083(6) -0.006(3) 0.011(3) -0.006(3)
N221 0.022(2) 0.025(2) 0.034(3) 0.000(2) 0.001(2) 0.0010(19)
C222 0.027(3) 0.027(3) 0.038(3) -0.002(2) 0.001(3) -0.002(2)
C223 0.031(3) 0.026(3) 0.045(4) -0.001(3) 0.003(3) 0.007(2)
C224 0.040(4) 0.028(3) 0.044(4) -0.012(3) 0.013(3) -0.003(3)
C225 0.032(3) 0.035(3) 0.034(3) -0.008(3) 0.004(3) -0.002(3)
C226 0.027(3) 0.025(3) 0.036(3) -0.006(2) 0.001(2) 0.001(2)
O231 0.027(2) 0.024(2) 0.030(2) -0.0004(16) 0.0027(17) 0.0010(16)
C232 0.047(4) 0.046(4) 0.037(4) 0.003(3) 0.012(3) -0.003(3)
C233 0.052(5) 0.055(5) 0.084(6) -0.008(4) 0.038(4) -0.002(4)
C234 0.064(5) 0.038(4) 0.072(5) 0.019(4) 0.016(4) 0.006(4)
O241 0.029(2) 0.030(2) 0.035(2) -0.0012(17) 0.0097(18) 0.0034(17)
C24A 0.048(10) 0.046(9) 0.052(10) -0.018(8) 0.022(9) -0.004(8)
C24B 0.104(17) 0.104(16) 0.023(9) -0.001(10) 0.021(10) 0.022(13)
C24C 0.077(14) 0.019(7) 0.14(2) -0.033(9) 0.033(12) 0.006(8)
C24D 0.024(9) 0.15(3) 0.10(2) -0.099(18) -0.007(10) -0.009(11)
C24E 0.18(4) 0.12(3) 0.14(3) 0.06(2) 0.13(3) 0.09(2)
C24F 0.18(3) 0.100(19) 0.16(3) 0.061(17) 0.10(2) 0.097(18)

loop_
_atom_type_symbol
_atom_type_description
_atom_type_scat_dispersion_real
_atom_type_scat_dispersion_imag
_atom_type_scat_source
C C 0.0033 0.0016 'International Tables Vol C Tables 4.2.6.8 and 6.1.1.4'
H H 0.0000 0.0000 'International Tables Vol C Tables 4.2.6.8 and 6.1.1.4'
N N 0.0061 0.0033 'International Tables Vol C Tables 4.2.6.8 and 6.1.1.4'
O O 0.0106 0.0060 'International Tables Vol C Tables 4.2.6.8 and 6.1.1.4'
Ti Ti 0.2776 0.4457 'International Tables Vol C Tables 4.2.6.8 and 6.1.1.4'
W W -0.8490 6.8722 'International Tables Vol C Tables 4.2.6.8 and 6.1.1.4'

loop_
_geom_angle_atom_site_label_1
_geom_angle_atom_site_label_2
_geom_angle_atom_site_label_3
_geom_angle
_geom_angle_site_symmetry_1
_geom_angle_site_symmetry_3
_geom_angle_publ_flag
C15 W1 C14 90.5(3) . . ?
C15 W1 C12 90.1(3) . . ?
C14 W1 C12 179.3(3) . . ?
C15 W1 C13 93.0(3) . . ?
C14 W1 C13 88.8(2) . . ?
C12 W1 C13 91.5(2) . . ?
C15 W1 C11 94.5(3) . . ?
C14 W1 C11 89.7(3) . . ?
C12 W1 C11 89.9(2) . . ?
C13 W1 C11 172.4(3) . . ?
C15 W1 C16 175.7(2) . . ?
C14 W1 C16 93.5(2) . . ?
C12 W1 C16 85.9(2) . . ?
C13 W1 C16 85.7(2) . . ?
C11 W1 C16 86.9(2) . . ?
O121 Ti1 O121 99.3(3) . 2_656 ?
O121 Ti1 O16 100.61(17) . 2_656 ?
O121 Ti1 O16 94.10(17) 2_656 2_656 ?
O121 Ti1 O16 94.10(17) . . ?
O121 Ti1 O16 100.61(17) 2_656 . ?
O16 Ti1 O16 157.2(2) 2_656 . ?
O121 Ti1 N111 87.89(17) . . ?
O121 Ti1 N111 171.64(18) 2_656 . ?
O16 Ti1 N111 80.25(16) 2_656 . ?
O16 Ti1 N111 83.05(16) . . ?
O121 Ti1 N111 171.64(18) . 2_656 ?
O121 Ti1 N111 87.89(17) 2_656 2_656 ?
O16 Ti1 N111 83.05(16) 2_656 2_656 ?
O16 Ti1 N111 80.25(16) . 2_656 ?
N111 Ti1 N111 85.3(2) . 2_656 ?
C25 W2 C24 91.0(2) . . ?
C25 W2 C21 91.7(2) . . ?
C24 W2 C21 90.7(2) . . ?
C25 W2 C23 91.2(2) . . ?
C24 W2 C23 91.3(2) . . ?
C21 W2 C23 176.4(2) . . ?
C25 W2 C22 90.0(2) . . ?
C24 W2 C22 179.0(3) . . ?
C21 W2 C22 89.5(2) . . ?
C23 W2 C22 88.4(2) . . ?
C25 W2 C26 178.1(2) . . ?
C24 W2 C26 89.0(2) . . ?
C21 W2 C26 86.4(2) . . ?
C23 W2 C26 90.7(2) . . ?
C22 W2 C26 90.0(2) . . ?
O241 Ti2 O231 102.38(18) . . ?
O241 Ti2 O36 92.99(18) . . ?
O231 Ti2 O36 101.04(19) . . ?
O241 Ti2 O26 100.00(17) . . ?
O231 Ti2 O26 93.50(17) . . ?
O36 Ti2 O26 157.97(16) . . ?
O241 Ti2 N221 168.65(18) . . ?
O231 Ti2 N221 88.18(17) . . ?
O36 Ti2 N221 80.75(17) . . ?
O26 Ti2 N221 83.29(16) . . ?
O241 Ti2 N212 88.21(19) . . ?
O231 Ti2 N212 168.38(18) . . ?
O36 Ti2 N212 82.94(19) . . ?
O26 Ti2 N212 79.80(17) . . ?
N221 Ti2 N212 81.66(18) . . ?
C35 W3 C34 87.4(4) . . ?
C35 W3 C33 94.0(4) . . ?
C34 W3 C33 88.7(4) . . ?
C35 W3 C32 91.7(5) . . ?
C34 W3 C32 178.9(5) . . ?
C33 W3 C32 90.9(5) . . ?
C35 W3 C31 90.4(4) . . ?
C34 W3 C31 90.9(4) . . ?
C33 W3 C31 175.6(4) . . ?
C32 W3 C31 89.6(5) . . ?
C35 W3 C36 175.4(4) . . ?
C34 W3 C36 88.2(3) . . ?
C33 W3 C36 87.1(3) . . ?
C32 W3 C36 92.8(4) . . ?
C31 W3 C36 88.5(3) . . ?
O11 C11 W1 176.1(6) . . ?
O12 C12 W1 178.6(6) . . ?
O13 C13 W1 176.6(6) . . ?
O14 C14 W1 178.6(6) . . ?
O15 C15 W1 176.3(6) . . ?
C16 O16 Ti1 150.8(4) . . ?
O16 C16 C17 113.8(5) . . ?
O16 C16 W1 121.1(4) . . ?
C17 C16 W1 125.2(4) . . ?
C16 C17 H17A 109.5 . . ?
C16 C17 H17B 109.5 . . ?
H17A C17 H17B 109.5 . . ?
C16 C17 H17C 109.5 . . ?
H17A C17 H17C 109.5 . . ?
H17B C17 H17C 109.5 . . ?
O21 C21 W2 179.1(5) . . ?
O22 C22 W2 178.6(6) . . ?
O23 C23 W2 178.7(5) . . ?
O24 C24 W2 179.0(6) . . ?
O25 C25 W2 179.7(6) . . ?
C26 O26 Ti2 138.6(4) . . ?
O26 C26 C27 114.9(5) . . ?
O26 C26 W2 122.0(4) . . ?
C27 C26 W2 123.0(4) . . ?
C26 C27 H27A 109.5 . . ?
C26 C27 H27B 109.5 . . ?
H27A C27 H27B 109.5 . . ?
C26 C27 H27C 109.5 . . ?
H27A C27 H27C 109.5 . . ?
H27B C27 H27C 109.5 . . ?
O31 C31 W3 178.9(9) . . ?
O32 C32 W3 179.0(16) . . ?
O33 C33 W3 177.7(9) . . ?
O34 C34 W3 178.9(11) . . ?
O35 C35 W3 176.0(12) . . ?
C36 O36 Ti2 145.3(5) . . ?
O36 C36 C37 112.7(7) . . ?
O36 C36 W3 121.9(6) . . ?
C37 C36 W3 125.2(5) . . ?
C36 C37 H37A 109.5 . . ?
C36 C37 H37B 109.5 . . ?
H37A C37 H37B 109.5 . . ?
C36 C37 H37C 109.5 . . ?
H37A C37 H37C 109.5 . . ?
H37B C37 H37C 109.5 . . ?
C116 N111 C112 116.5(5) . . ?
C116 N111 Ti1 124.8(4) . . ?
C112 N111 Ti1 118.2(4) . . ?
N111 C112 C113 123.2(5) . . ?
N111 C112 H112 118.4 . . ?
C113 C112 H112 118.4 . . ?
C112 C113 C114 119.5(5) . . ?
C112 C113 H113 120.2 . . ?
C114 C113 H113 120.2 . . ?
C115 C114 C113 118.3(5) . . ?
C115 C114 H114 120.9 . . ?
C113 C114 H114 120.9 . . ?
C114 C115 C116 118.7(5) . . ?
C114 C115 H115 120.7 . . ?
C116 C115 H115 120.7 . . ?
N111 C116 C115 123.8(5) . . ?
N111 C116 H116 118.1 . . ?
C115 C116 H116 118.1 . . ?
C122 O121 Ti1 153.7(4) . . ?
O121 C122 C124 109.3(5) . . ?
O121 C122 C123 109.4(5) . . ?
C124 C122 C123 111.9(6) . . ?
O121 C122 H122 108.7 . . ?
C124 C122 H122 108.7 . . ?
C123 C122 H122 108.7 . . ?
C122 C123 H12D 109.5 . . ?
C122 C123 H12E 109.5 . . ?
H12D C123 H12E 109.5 . . ?
C122 C123 H12F 109.5 . . ?
H12D C123 H12F 109.5 . . ?
H12E C123 H12F 109.5 . . ?
C122 C124 H12A 109.5 . . ?
C122 C124 H12B 109.5 . . ?
H12A C124 H12B 109.5 . . ?
C122 C124 H12C 109.5 . . ?
H12A C124 H12C 109.5 . . ?
H12B C124 H12C 109.5 . . ?
C213 N212 C217 115.8(6) . . ?
C213 N212 Ti2 118.7(4) . . ?
C217 N212 Ti2 124.7(5) . . ?
N212 C213 C214 124.7(7) . . ?
N212 C213 H213 117.6 . . ?
C214 C213 H213 117.6 . . ?
C215 C214 C213 118.4(8) . . ?
C215 C214 H214 120.8 . . ?
C213 C214 H214 120.8 . . ?
C216 C215 C214 119.8(7) . . ?
C216 C215 H215 120.1 . . ?
C214 C215 H215 120.1 . . ?
C215 C216 C217 118.1(8) . . ?
C215 C216 H216 120.9 . . ?
C217 C216 H216 120.9 . . ?
N212 C217 C216 123.1(8) . . ?
N212 C217 H217 118.5 . . ?
C216 C217 H217 118.5 . . ?
C222 N221 C226 116.8(5) . . ?
C222 N221 Ti2 124.8(4) . . ?
C226 N221 Ti2 118.2(4) . . ?
N221 C222 C223 123.5(6) . . ?
N221 C222 H222 118.2 . . ?
C223 C222 H222 118.2 . . ?
C224 C223 C222 118.9(6) . . ?
C224 C223 H223 120.5 . . ?
C222 C223 H223 120.5 . . ?
C223 C224 C225 118.1(6) . . ?
C223 C224 H224 120.9 . . ?
C225 C224 H224 120.9 . . ?
C226 C225 C224 120.1(6) . . ?
C226 C225 H225 119.9 . . ?
C224 C225 H225 119.9 . . ?
N221 C226 C225 122.5(5) . . ?
N221 C226 H226 118.8 . . ?
C225 C226 H226 118.8 . . ?
C232 O231 Ti2 162.2(4) . . ?
O231 C232 C233 110.7(6) . . ?
O231 C232 C234 107.5(5) . . ?
C233 C232 C234 111.9(6) . . ?
O231 C232 H232 108.9 . . ?
C233 C232 H232 108.9 . . ?
C234 C232 H232 108.9 . . ?
C232 C233 H23A 109.5 . . ?
C232 C233 H23B 109.5 . . ?
H23A C233 H23B 109.5 . . ?
C232 C233 H23C 109.5 . . ?
H23A C233 H23C 109.5 . . ?
H23B C233 H23C 109.5 . . ?
C232 C234 H23D 109.5 . . ?
C232 C234 H23E 109.5 . . ?
H23D C234 H23E 109.5 . . ?
C232 C234 H23F 109.5 . . ?
H23D C234 H23F 109.5 . . ?
H23E C234 H23F 109.5 . . ?
C24A O241 C24D 25.5(7) . . ?
C24A O241 Ti2 155.1(7) . . ?
C24D O241 Ti2 177.9(11) . . ?
O241 C24A C24B 113.5(16) . . ?
O241 C24A C24C 105.3(12) . . ?
C24B C24A C24C 96.8(14) . . ?
O241 C24A H24H 113.3 . . ?
C24B C24A H24H 113.3 . . ?
C24C C24A H24H 113.3 . . ?
O241 C24D C24E 102.0(15) . . ?
O241 C24D C24F 101.7(15) . . ?
C24E C24D C24F 95.3(15) . . ?
O241 C24D H24A 118.0 . . ?
C24E C24D H24A 118.0 . . ?
C24F C24D H24A 118.0 . . ?
C24D C24E H24I 109.5 . . ?
C24D C24E H24K 109.5 . . ?
H24I C24E H24K 109.5 . . ?
C24D C24E H24J 109.5 . . ?
H24I C24E H24J 109.5 . . ?
H24K C24E H24J 109.5 . . ?
C24D C24F H24N 109.5 . . ?
C24D C24F H24M 109.5 . . ?
H24N C24F H24M 109.5 . . ?
C24D C24F H24L 109.5 . . ?
H24N C24F H24L 109.5 . . ?
H24M C24F H24L 109.5 . . ?

loop_
_geom_bond_atom_site_label_1
_geom_bond_atom_site_label_2
_geom_bond_distance
_geom_bond_site_symmetry_2
_geom_bond_publ_flag
W1 C15 2.000(7) . ?
W1 C14 2.008(8) . ?
W1 C12 2.013(7) . ?
W1 C13 2.026(6) . ?
W1 C11 2.042(6) . ?
W1 C16 2.171(6) . ?
Ti1 O121 1.753(4) . ?
Ti1 O121 1.753(4) 2_656 ?
Ti1 O16 1.946(4) 2_656 ?
Ti1 O16 1.946(4) . ?
Ti1 N111 2.288(4) . ?
Ti1 N111 2.288(4) 2_656 ?
W2 C25 1.997(6) . ?
W2 C24 2.008(6) . ?
W2 C21 2.033(6) . ?
W2 C23 2.034(6) . ?
W2 C22 2.040(6) . ?
W2 C26 2.177(5) . ?
Ti2 O241 1.749(4) . ?
Ti2 O231 1.755(4) . ?
Ti2 O36 1.975(4) . ?
Ti2 O26 1.999(4) . ?
Ti2 N221 2.251(5) . ?
Ti2 N212 2.255(5) . ?
W3 C35 1.997(9) . ?
W3 C34 1.997(11) . ?
W3 C33 2.009(10) . ?
W3 C32 2.020(12) . ?
W3 C31 2.021(9) . ?
W3 C36 2.181(7) . ?
O11 C11 1.142(7) . ?
O12 C12 1.136(7) . ?
O13 C13 1.137(7) . ?
O14 C14 1.131(8) . ?
O15 C15 1.143(8) . ?
O16 C16 1.255(7) . ?
C16 C17 1.503(8) . ?
C17 H17A 0.9800 . ?
C17 H17B 0.9800 . ?
C17 H17C 0.9800 . ?
O21 C21 1.138(7) . ?
O22 C22 1.128(7) . ?
O23 C23 1.136(7) . ?
O24 C24 1.134(7) . ?
O25 C25 1.126(7) . ?
O26 C26 1.260(6) . ?
C26 C27 1.503(7) . ?
C27 H27A 0.9800 . ?
C27 H27B 0.9800 . ?
C27 H27C 0.9800 . ?
O31 C31 1.128(11) . ?
O32 C32 1.108(13) . ?
O33 C33 1.151(11) . ?
O34 C34 1.123(11) . ?
O35 C35 1.157(11) . ?
O36 C36 1.251(8) . ?
C36 C37 1.500(12) . ?
C37 H37A 0.9800 . ?
C37 H37B 0.9800 . ?
C37 H37C 0.9800 . ?
N111 C116 1.331(7) . ?
N111 C112 1.331(7) . ?
C112 C113 1.363(8) . ?
C112 H112 0.9500 . ?
C113 C114 1.370(8) . ?
C113 H113 0.9500 . ?
C114 C115 1.362(8) . ?
C114 H114 0.9500 . ?
C115 C116 1.372(8) . ?
C115 H115 0.9500 . ?
C116 H116 0.9500 . ?
O121 C122 1.419(7) . ?
C122 C124 1.488(9) . ?
C122 C123 1.497(9) . ?
C122 H122 1.0000 . ?
C123 H12D 0.9800 . ?
C123 H12E 0.9800 . ?
C123 H12F 0.9800 . ?
C124 H12A 0.9800 . ?
C124 H12B 0.9800 . ?
C124 H12C 0.9800 . ?
N212 C213 1.320(8) . ?
N212 C217 1.334(8) . ?
C213 C214 1.363(9) . ?
C213 H213 0.9500 . ?
C214 C215 1.351(12) . ?
C214 H214 0.9500 . ?
C215 C216 1.351(12) . ?
C215 H215 0.9500 . ?
C216 C217 1.394(11) . ?
C216 H216 0.9500 . ?
C217 H217 0.9500 . ?
N221 C222 1.328(7) . ?
N221 C226 1.338(7) . ?
C222 C223 1.376(8) . ?
C222 H222 0.9500 . ?
C223 C224 1.357(9) . ?
C223 H223 0.9500 . ?
C224 C225 1.370(9) . ?
C224 H224 0.9500 . ?
C225 C226 1.362(8) . ?
C225 H225 0.9500 . ?
C226 H226 0.9500 . ?
O231 C232 1.413(7) . ?
C232 C233 1.468(9) . ?
C232 C234 1.529(9) . ?
C232 H232 1.0000 . ?
C233 H23A 0.9800 . ?
C233 H23B 0.9800 . ?
C233 H23C 0.9800 . ?
C234 H23D 0.9800 . ?
C234 H23E 0.9800 . ?
C234 H23F 0.9800 . ?
O241 C24A 1.413(11) . ?
O241 C24D 1.420(11) . ?
C24A C24B 1.471(15) . ?
C24A C24C 1.560(14) . ?
C24A H24H 1.0000 . ?
C24B H24D 0.9800 . ?
C24B H24C 0.9800 . ?
C24B H24B 0.9800 . ?
C24C H24E 0.9800 . ?
C24C H24G 0.9800 . ?
C24C H24F 0.9800 . ?
C24D C24E 1.495(17) . ?
C24D C24F 1.584(17) . ?
C24D H24A 1.0000 . ?
C24E H24I 0.9800 . ?
C24E H24K 0.9800 . ?
C24E H24J 0.9800 . ?
C24F H24N 0.9800 . ?
C24F H24M 0.9800 . ?
C24F H24L 0.9800 . ?

loop_
_geom_torsion_atom_site_label_1
_geom_torsion_atom_site_label_2
_geom_torsion_atom_site_label_3
_geom_torsion_atom_site_label_4
_geom_torsion
_geom_torsion_site_symmetry_1
_geom_torsion_site_symmetry_2
_geom_torsion_site_symmetry_3
_geom_torsion_site_symmetry_4
_geom_torsion_publ_flag
C15 W1 C11 O11 -149(8) . . . . ?
C14 W1 C11 O11 120(8) . . . . ?
C12 W1 C11 O11 -59(8) . . . . ?
C13 W1 C11 O11 41(9) . . . . ?
C16 W1 C11 O11 26(8) . . . . ?
C15 W1 C12 O12 85(27) . . . . ?
C14 W1 C12 O12 -69(39) . . . . ?
C13 W1 C12 O12 178(100) . . . . ?
C11 W1 C12 O12 -10(27) . . . . ?
C16 W1 C12 O12 -97(27) . . . . ?
C15 W1 C13 O13 -179(100) . . . . ?
C14 W1 C13 O13 -89(9) . . . . ?
C12 W1 C13 O13 91(9) . . . . ?
C11 W1 C13 O13 -10(10) . . . . ?
C16 W1 C13 O13 5(9) . . . . ?
C15 W1 C14 O14 -1(25) . . . . ?
C12 W1 C14 O14 152(21) . . . . ?
C13 W1 C14 O14 -94(25) . . . . ?
C11 W1 C14 O14 93(25) . . . . ?
C16 W1 C14 O14 -180(100) . . . . ?
C14 W1 C15 O15 -155(10) . . . . ?
C12 W1 C15 O15 26(10) . . . . ?
C13 W1 C15 O15 -66(10) . . . . ?
C11 W1 C15 O15 116(10) . . . . ?
C16 W1 C15 O15 6(13) . . . . ?
O121 Ti1 O16 C16 -62.0(8) . . . . ?
O121 Ti1 O16 C16 38.3(8) 2_656 . . . ?
O16 Ti1 O16 C16 167.6(8) 2_656 . . . ?
N111 Ti1 O16 C16 -149.3(8) . . . . ?
N111 Ti1 O16 C16 124.2(8) 2_656 . . . ?
Ti1 O16 C16 C17 -40.5(10) . . . . ?
Ti1 O16 C16 W1 139.0(6) . . . . ?
C15 W1 C16 O16 -17(3) . . . . ?
C14 W1 C16 O16 143.8(4) . . . . ?
C12 W1 C16 O16 -36.5(4) . . . . ?
C13 W1 C16 O16 55.3(4) . . . . ?
C11 W1 C16 O16 -126.7(4) . . . . ?
C15 W1 C16 C17 162(3) . . . . ?
C14 W1 C16 C17 -36.7(5) . . . . ?
C12 W1 C16 C17 142.9(5) . . . . ?
C13 W1 C16 C17 -125.3(5) . . . . ?
C11 W1 C16 C17 52.8(5) . . . . ?
C25 W2 C21 O21 -143(35) . . . . ?
C24 W2 C21 O21 126(35) . . . . ?
C23 W2 C21 O21 2(37) . . . . ?
C22 W2 C21 O21 -53(35) . . . . ?
C26 W2 C21 O21 37(35) . . . . ?
C25 W2 C22 O22 58(21) . . . . ?
C24 W2 C22 O22 -137(20) . . . . ?
C21 W2 C22 O22 -33(21) . . . . ?
C23 W2 C22 O22 150(21) . . . . ?
C26 W2 C22 O22 -120(21) . . . . ?
C25 W2 C23 O23 7(22) . . . . ?
C24 W2 C23 O23 98(22) . . . . ?
C21 W2 C23 O23 -138(21) . . . . ?
C22 W2 C23 O23 -83(22) . . . . ?
C26 W2 C23 O23 -173(100) . . . . ?
C25 W2 C24 O24 -2(32) . . . . ?
C21 W2 C24 O24 89(32) . . . . ?
C23 W2 C24 O24 -94(32) . . . . ?
C22 W2 C24 O24 -167(100) . . . . ?
C26 W2 C24 O24 176(100) . . . . ?
C24 W2 C25 O25 47(100) . . . . ?
C21 W2 C25 O25 -44(100) . . . . ?
C23 W2 C25 O25 138(100) . . . . ?
C22 W2 C25 O25 -134(100) . . . . ?
C26 W2 C25 O25 -45(100) . . . . ?
O241 Ti2 O26 C26 -41.8(6) . . . . ?
O231 Ti2 O26 C26 61.4(5) . . . . ?
O36 Ti2 O26 C26 -167.1(5) . . . . ?
N221 Ti2 O26 C26 149.1(5) . . . . ?
N212 Ti2 O26 C26 -128.2(5) . . . . ?
Ti2 O26 C26 C27 6.5(8) . . . . ?
Ti2 O26 C26 W2 -177.7(3) . . . . ?
C25 W2 C26 O26 -52(6) . . . . ?
C24 W2 C26 O26 -142.8(4) . . . . ?
C21 W2 C26 O26 -52.0(4) . . . . ?
C23 W2 C26 O26 125.9(4) . . . . ?
C22 W2 C26 O26 37.5(4) . . . . ?
C25 W2 C26 C27 124(6) . . . . ?
C24 W2 C26 C27 32.7(4) . . . . ?
C21 W2 C26 C27 123.5(5) . . . . ?
C23 W2 C26 C27 -58.6(4) . . . . ?
C22 W2 C26 C27 -147.0(5) . . . . ?
C35 W3 C31 O31 99(54) . . . . ?
C34 W3 C31 O31 11(54) . . . . ?
C33 W3 C31 O31 -74(56) . . . . ?
C32 W3 C31 O31 -170(100) . . . . ?
C36 W3 C31 O31 -77(54) . . . . ?
C35 W3 C32 O32 -57(43) . . . . ?
C34 W3 C32 O32 -29(55) . . . . ?
C33 W3 C32 O32 37(43) . . . . ?
C31 W3 C32 O32 -148(43) . . . . ?
C36 W3 C32 O32 124(43) . . . . ?
C35 W3 C33 O33 178(100) . . . . ?
C34 W3 C33 O33 -95(29) . . . . ?
C32 W3 C33 O33 86(29) . . . . ?
C31 W3 C33 O33 -10(34) . . . . ?
C36 W3 C33 O33 -7(29) . . . . ?
C35 W3 C34 O34 16(52) . . . . ?
C33 W3 C34 O34 -78(52) . . . . ?
C32 W3 C34 O34 -12(64) . . . . ?
C31 W3 C34 O34 106(52) . . . . ?
C36 W3 C34 O34 -166(52) . . . . ?
C34 W3 C35 O35 -8(13) . . . . ?
C33 W3 C35 O35 81(13) . . . . ?
C32 W3 C35 O35 172(13) . . . . ?
C31 W3 C35 O35 -99(13) . . . . ?
C36 W3 C35 O35 -23(17) . . . . ?
O241 Ti2 O36 C36 55.5(8) . . . . ?
O231 Ti2 O36 C36 -47.7(9) . . . . ?
O26 Ti2 O36 C36 -178.1(7) . . . . ?
N221 Ti2 O36 C36 -134.0(9) . . . . ?
N212 Ti2 O36 C36 143.3(9) . . . . ?
Ti2 O36 C36 C37 22.8(13) . . . . ?
Ti2 O36 C36 W3 -152.8(5) . . . . ?
C35 W3 C36 O36 59(5) . . . . ?
C34 W3 C36 O36 43.5(6) . . . . ?
C33 W3 C36 O36 -45.3(7) . . . . ?
C32 W3 C36 O36 -136.0(7) . . . . ?
C31 W3 C36 O36 134.5(6) . . . . ?
C35 W3 C36 C37 -117(5) . . . . ?
C34 W3 C36 C37 -131.6(8) . . . . ?
C33 W3 C36 C37 139.6(9) . . . . ?
C32 W3 C36 C37 48.9(9) . . . . ?
C31 W3 C36 C37 -40.6(8) . . . . ?
O121 Ti1 N111 C116 -132.0(5) . . . . ?
O121 Ti1 N111 C116 78.9(13) 2_656 . . . ?
O16 Ti1 N111 C116 126.8(5) 2_656 . . . ?
O16 Ti1 N111 C116 -37.6(5) . . . . ?
N111 Ti1 N111 C116 43.1(4) 2_656 . . . ?
O121 Ti1 N111 C112 39.4(4) . . . . ?
O121 Ti1 N111 C112 -109.7(12) 2_656 . . . ?
O16 Ti1 N111 C112 -61.8(4) 2_656 . . . ?
O16 Ti1 N111 C112 133.7(4) . . . . ?
N111 Ti1 N111 C112 -145.5(5) 2_656 . . . ?
C116 N111 C112 C113 0.7(9) . . . . ?
Ti1 N111 C112 C113 -171.4(5) . . . . ?
N111 C112 C113 C114 0.0(10) . . . . ?
C112 C113 C114 C115 -0.7(9) . . . . ?
C113 C114 C115 C116 0.7(9) . . . . ?
C112 N111 C116 C115 -0.7(9) . . . . ?
Ti1 N111 C116 C115 170.8(4) . . . . ?
C114 C115 C116 N111 0.0(9) . . . . ?
O121 Ti1 O121 C122 -20.3(8) 2_656 . . . ?
O16 Ti1 O121 C122 -116.3(9) 2_656 . . . ?
O16 Ti1 O121 C122 81.1(9) . . . . ?
N111 Ti1 O121 C122 164.0(9) . . . . ?
N111 Ti1 O121 C122 128.3(12) 2_656 . . . ?
Ti1 O121 C122 C124 -47.9(11) . . . . ?
Ti1 O121 C122 C123 -170.7(7) . . . . ?
O241 Ti2 N212 C213 -45.0(5) . . . . ?
O231 Ti2 N212 C213 111.0(10) . . . . ?
O36 Ti2 N212 C213 -138.2(5) . . . . ?
O26 Ti2 N212 C213 55.5(4) . . . . ?
N221 Ti2 N212 C213 140.1(5) . . . . ?
O241 Ti2 N212 C217 125.1(5) . . . . ?
O231 Ti2 N212 C217 -79.0(11) . . . . ?
O36 Ti2 N212 C217 31.8(5) . . . . ?
O26 Ti2 N212 C217 -134.4(5) . . . . ?
N221 Ti2 N212 C217 -49.8(5) . . . . ?
C217 N212 C213 C214 -2.0(9) . . . . ?
Ti2 N212 C213 C214 168.9(5) . . . . ?
N212 C213 C214 C215 0.3(11) . . . . ?
C213 C214 C215 C216 2.1(11) . . . . ?
C214 C215 C216 C217 -2.4(11) . . . . ?
C213 N212 C217 C216 1.5(9) . . . . ?
Ti2 N212 C217 C216 -168.8(5) . . . . ?
C215 C216 C217 N212 0.6(11) . . . . ?
O241 Ti2 N221 C222 -77.2(10) . . . . ?
O231 Ti2 N221 C222 124.2(5) . . . . ?
O36 Ti2 N221 C222 -134.3(5) . . . . ?
O26 Ti2 N221 C222 30.4(4) . . . . ?
N212 Ti2 N221 C222 -50.2(5) . . . . ?
O241 Ti2 N221 C226 107.9(10) . . . . ?
O231 Ti2 N221 C226 -50.7(4) . . . . ?
O36 Ti2 N221 C226 50.8(4) . . . . ?
O26 Ti2 N221 C226 -144.5(4) . . . . ?
N212 Ti2 N221 C226 134.9(4) . . . . ?
C226 N221 C222 C223 -0.4(8) . . . . ?
Ti2 N221 C222 C223 -175.4(4) . . . . ?
N221 C222 C223 C224 0.2(9) . . . . ?
C222 C223 C224 C225 0.3(9) . . . . ?
C223 C224 C225 C226 -0.7(9) . . . . ?
C222 N221 C226 C225 0.0(8) . . . . ?
Ti2 N221 C226 C225 175.3(4) . . . . ?
C224 C225 C226 N221 0.5(9) . . . . ?
O241 Ti2 O231 C232 151.6(13) . . . . ?
O36 Ti2 O231 C232 -112.8(13) . . . . ?
O26 Ti2 O231 C232 50.6(13) . . . . ?
N221 Ti2 O231 C232 -32.6(13) . . . . ?
N212 Ti2 O231 C232 -3.7(19) . . . . ?
Ti2 O231 C232 C233 -34.0(16) . . . . ?
Ti2 O231 C232 C234 -156.5(11) . . . . ?
O231 Ti2 O241 C24A 107.7(16) . . . . ?
O36 Ti2 O241 C24A 5.7(16) . . . . ?
O26 Ti2 O241 C24A -156.4(16) . . . . ?
N221 Ti2 O241 C24A -50(2) . . . . ?
N212 Ti2 O241 C24A -77.1(16) . . . . ?
O231 Ti2 O241 C24D -150(21) . . . . ?
O36 Ti2 O241 C24D 108(21) . . . . ?
O26 Ti2 O241 C24D -54(21) . . . . ?
N221 Ti2 O241 C24D 52(21) . . . . ?
N212 Ti2 O241 C24D 25(21) . . . . ?
C24D O241 C24A C24B -58(3) . . . . ?
Ti2 O241 C24A C24B 117(2) . . . . ?
C24D O241 C24A C24C 46(3) . . . . ?
Ti2 O241 C24A C24C -138.3(14) . . . . ?
C24A O241 C24D C24E 45(2) . . . . ?
Ti2 O241 C24D C24E -62(21) . . . . ?
C24A O241 C24D C24F -53(2) . . . . ?
Ti2 O241 C24D C24F -160(21) . . . . ?
